data_7101653
loop_
_publ_author_name
'Kawatsura, Motoi'
'Ata, Fumio'
'Wada, Shohei'
'Hayase, Shuichi'
'Uno, Hidemitsu'
'Itoh, Toshiyuki'

_publ_section_title
;
 Ruthenium-catalysed linear-selective allylic alkylation of allyl
 acetates.
;
_journal_issue 3
_journal_name_full 'Chemical communications (Cambridge, England)'
_journal_page_first 298
_journal_page_last 300
_journal_paper_doi 10.1039/b614015g
_journal_year 2007
_chemical_formula_moiety 'C30 H23 O4 P Ru, C4 H8 O2 '
_chemical_formula_sum 'C34 H31 O6 P Ru'
_chemical_formula_weight 667.66
_space_group_IT_number 14
_symmetry_cell_setting monoclinic
_symmetry_Int_Tables_number 14
_symmetry_space_group_name_Hall '-P 2ybc'
_symmetry_space_group_name_H-M 'P 1 21/c 1'
_atom_sites_solution_hydrogens geom
_atom_sites_solution_primary direct
_atom_sites_solution_secondary difmap
_cell_angle_alpha 90.000
_cell_angle_beta 90.612(11)
_cell_angle_gamma 90.000
_cell_formula_units_Z 4
_cell_length_a 12.846(2)
_cell_length_b 16.061(3)
_cell_length_c 14.566(4)
_cell_measurement_reflns_used 15515
_cell_measurement_temperature 173.1
_cell_measurement_theta_max 27.3
_cell_measurement_theta_min 3.0
_cell_volume 3005.1(11)
_computing_cell_refinement PROCESS-AUTO
_computing_data_collection PROCESS-AUTO
_computing_data_reduction CrystalStructure
_computing_publication_material 'CrystalStructure 3.7.0'
_computing_structure_refinement SHELXL-97
_computing_structure_solution SIR97
_diffrn_detector_area_resol_mean 10.00
_diffrn_measured_fraction_theta_full 0.982
_diffrn_measured_fraction_theta_max 0.982
_diffrn_measurement_device_type 'Rigaku RAXIS-RAPID'
_diffrn_measurement_method \w
_diffrn_radiation_monochromator graphite
_diffrn_radiation_source 'fine-focus sealed tube'
_diffrn_radiation_type 'Mo K\a'
_diffrn_radiation_wavelength 0.71075
_diffrn_reflns_av_R_equivalents 0.1253
_diffrn_reflns_av_sigmaI/netI 0.0804
_diffrn_reflns_limit_h_max 16
_diffrn_reflns_limit_h_min -16
_diffrn_reflns_limit_k_max 18
_diffrn_reflns_limit_k_min -20
_diffrn_reflns_limit_l_max 18
_diffrn_reflns_limit_l_min -18
_diffrn_reflns_number 25583
_diffrn_reflns_theta_full 27.38
_diffrn_reflns_theta_max 27.38
_diffrn_reflns_theta_min 2.99
_exptl_absorpt_coefficient_mu 0.620
_exptl_absorpt_correction_T_max 0.940
_exptl_absorpt_correction_T_min 0.402
_exptl_absorpt_correction_type multi-scan
_exptl_absorpt_process_details
;
Higashi, T. (1995). Program for Absorption Correction.
Rigaku Corporation, Tokyo, Japan.
;
_exptl_crystal_colour yellow
_exptl_crystal_density_diffrn 1.476
_exptl_crystal_density_method 'not measured'
_exptl_crystal_description prism
_exptl_crystal_F_000 1368.00
_exptl_crystal_size_max 0.40
_exptl_crystal_size_mid 0.20
_exptl_crystal_size_min 0.10
_refine_diff_density_max 0.925
_refine_diff_density_min -0.499
_refine_diff_density_rms 0.086
_refine_ls_extinction_method none
_refine_ls_goodness_of_fit_ref 1.046
_refine_ls_hydrogen_treatment noref
_refine_ls_matrix_type full
_refine_ls_number_parameters 381
_refine_ls_number_reflns 6696
_refine_ls_number_restraints 605
_refine_ls_restrained_S_all 1.028
_refine_ls_R_factor_all 0.1064
_refine_ls_R_factor_gt 0.0747
_refine_ls_shift/su_max 0.000
_refine_ls_shift/su_mean 0.000
_refine_ls_structure_factor_coef Fsqd
_refine_ls_weighting_details 'calc w=1/[\s^2^(Fo^2^)+(0.0757P)^2^+4.3584P] where P=(Fo^2^+2Fc^2^)/3'
_refine_ls_weighting_scheme calc
_refine_ls_wR_factor_gt 0.1545
_refine_ls_wR_factor_ref 0.1735
_reflns_number_gt 4775
_reflns_number_total 6696
_reflns_threshold_expression >2sigma(I)
_cod_data_source_file b614015g.txt
_cod_data_source_block Ata
_cod_original_formula_sum 'C34 H31 O6 P Ru '
_cod_database_code 7101653

loop_
_symmetry_equiv_pos_site_id
_symmetry_equiv_pos_as_xyz
1 'x, y, z'
2 '-x, y+1/2, -z+1/2'
3 '-x, -y, -z'
4 'x, -y-1/2, z-1/2'

loop_
_atom_site_label
_atom_site_type_symbol
_atom_site_fract_x
_atom_site_fract_y
_atom_site_fract_z
_atom_site_U_iso_or_equiv
_atom_site_adp_type
_atom_site_occupancy
_atom_site_symmetry_multiplicity
_atom_site_calc_flag
_atom_site_refinement_flags
Ru1 Ru 0.18098(3) 0.19382(2) 0.74017(3) 0.05089(15) Uani 1 1 d U
P1 P 0.17774(9) 0.04899(8) 0.75346(9) 0.0481(3) Uani 1 1 d U
O1 O 0.2370(3) 0.1653(2) 0.6074(2) 0.0585(8) Uani 1 1 d U
O2 O 0.3115(3) 0.1012(2) 0.4907(3) 0.0643(9) Uani 1 1 d U
O3 O 0.0939(4) 0.2179(3) 0.9278(3) 0.0812(13) Uani 1 1 d U
O4 O -0.0327(4) 0.2225(3) 0.6528(4) 0.0970(16) Uani 1 1 d U
O5 O 0.6849(10) 0.2148(8) 0.6765(10) 0.222(4) Uani 1 1 d DU
O6 O 0.7670(8) 0.1148(7) 0.7510(8) 0.175(3) Uani 1 1 d U
C1 C 0.2342(5) 0.3212(3) 0.7033(4) 0.0631(12) Uani 1 1 d U
H1A H 0.1814 0.3633 0.6982 0.076 Uiso 1 1 calc .
H1B H 0.2521 0.3098 0.6419 0.076 Uiso 1 1 calc .
C2 C 0.2934(4) 0.2945(3) 0.7797(4) 0.0615(11) Uani 1 1 d U
H2 H 0.2786 0.3186 0.8381 0.074 Uiso 1 1 calc .
C3 C 0.3525(4) 0.2202(4) 0.7757(4) 0.0591(11) Uani 1 1 d U
H3 H 0.3702 0.2061 0.7130 0.071 Uiso 1 1 calc .
C4 C 0.4115(4) 0.1866(4) 0.8536(4) 0.0609(11) Uani 1 1 d U
C5 C 0.3969(5) 0.2108(4) 0.9446(4) 0.0690(13) Uani 1 1 d U
H5 H 0.3469 0.2525 0.9585 0.083 Uiso 1 1 calc R
C6 C 0.4544(5) 0.1747(5) 1.0147(5) 0.0802(15) Uani 1 1 d U
H6 H 0.4445 0.1928 1.0761 0.096 Uiso 1 1 calc R
C7 C 0.5256(6) 0.1132(5) 0.9972(5) 0.0924(18) Uani 1 1 d U
H7 H 0.5627 0.0873 1.0463 0.111 Uiso 1 1 calc R
C8 C 0.5426(6) 0.0896(5) 0.9084(5) 0.0937(19) Uani 1 1 d U
H8 H 0.5931 0.0481 0.8955 0.112 Uiso 1 1 calc R
C9 C 0.4865(5) 0.1259(4) 0.8368(5) 0.0736(14) Uani 1 1 d U
H9 H 0.4995 0.1091 0.7754 0.088 Uiso 1 1 calc R
C10 C 0.3028(4) 0.0105(3) 0.7146(3) 0.0523(10) Uani 1 1 d U
C11 C 0.3543(4) -0.0527(4) 0.7620(4) 0.0609(12) Uani 1 1 d U
H11 H 0.3232 -0.0769 0.8145 0.073 Uiso 1 1 calc R
C12 C 0.4516(5) -0.0809(4) 0.7329(4) 0.0731(14) Uani 1 1 d U
H12 H 0.4865 -0.1241 0.7653 0.088 Uiso 1 1 calc R
C13 C 0.4958(5) -0.0459(5) 0.6578(4) 0.0754(15) Uani 1 1 d U
H13 H 0.5624 -0.0643 0.6387 0.090 Uiso 1 1 calc R
C14 C 0.4451(4) 0.0161(4) 0.6089(4) 0.0671(13) Uani 1 1 d U
H14 H 0.4769 0.0392 0.5561 0.081 Uiso 1 1 calc R
C15 C 0.3481(4) 0.0452(3) 0.6359(3) 0.0543(10) Uani 1 1 d U
C16 C 0.2951(4) 0.1079(3) 0.5736(3) 0.0545(10) Uani 1 1 d U
C17 C 0.1597(4) 0.0020(3) 0.8657(4) 0.0539(10) Uani 1 1 d U
C18 C 0.2125(4) 0.0359(3) 0.9401(4) 0.0596(11) Uani 1 1 d U
H18 H 0.2569 0.0825 0.9315 0.072 Uiso 1 1 calc R
C19 C 0.2013(5) 0.0029(4) 1.0262(4) 0.0712(13) Uani 1 1 d U
H19 H 0.2382 0.0262 1.0769 0.085 Uiso 1 1 calc R
C20 C 0.1368(6) -0.0638(4) 1.0392(5) 0.0817(16) Uani 1 1 d U
H20 H 0.1283 -0.0860 1.0991 0.098 Uiso 1 1 calc R
C21 C 0.0838(6) -0.0990(4) 0.9658(5) 0.0820(16) Uani 1 1 d U
H21 H 0.0396 -0.1457 0.9750 0.098 Uiso 1 1 calc R
C22 C 0.0955(5) -0.0660(4) 0.8795(4) 0.0690(13) Uani 1 1 d U
H22 H 0.0592 -0.0900 0.8289 0.083 Uiso 1 1 calc R
C23 C 0.0837(4) -0.0035(3) 0.6797(4) 0.0575(11) Uani 1 1 d U
C24 C 0.1121(5) -0.0627(4) 0.6167(4) 0.0689(13) Uani 1 1 d U
H24 H 0.1835 -0.0767 0.6099 0.083 Uiso 1 1 calc R
C25 C 0.0372(6) -0.1024(4) 0.5628(5) 0.0809(16) Uani 1 1 d U
H25 H 0.0579 -0.1422 0.5183 0.097 Uiso 1 1 calc R
C26 C -0.0646(5) -0.0848(4) 0.5732(5) 0.0818(16) Uani 1 1 d U
H26 H -0.1151 -0.1134 0.5370 0.098 Uiso 1 1 calc R
C27 C -0.0959(5) -0.0268(4) 0.6348(5) 0.0762(15) Uani 1 1 d U
H27 H -0.1677 -0.0140 0.6406 0.091 Uiso 1 1 calc R
C28 C -0.0229(4) 0.0136(4) 0.6890(5) 0.0688(13) Uani 1 1 d U
H28 H -0.0450 0.0533 0.7330 0.083 Uiso 1 1 calc R
C29 C 0.1278(4) 0.2108(3) 0.8565(4) 0.0607(12) Uani 1 1 d U
C30 C 0.0464(5) 0.2087(3) 0.6848(5) 0.0693(14) Uani 1 1 d U
C31 C 0.7312(17) 0.1848(12) 0.7509(16) 0.195(4) Uani 1 1 d U
C32 C 0.7415(14) 0.2416(9) 0.8231(11) 0.202(5) Uani 1 1 d U
H32A H 0.7311 0.2128 0.8816 0.303 Uiso 1 1 calc R
H32B H 0.6893 0.2857 0.8160 0.303 Uiso 1 1 calc R
H32C H 0.8113 0.2661 0.8224 0.303 Uiso 1 1 calc R
C33 C 0.6568(19) 0.1481(12) 0.6089(13) 0.245(5) Uani 1 1 d DU
H33A H 0.6950 0.0961 0.6231 0.294 Uiso 1 1 calc R
H33B H 0.5812 0.1366 0.6102 0.294 Uiso 1 1 calc R
C34 C 0.6861(19) 0.1795(13) 0.5213(14) 0.274(8) Uani 1 1 d DU
H34A H 0.6298 0.2141 0.4962 0.411 Uiso 1 1 calc R
H34B H 0.6991 0.1328 0.4795 0.411 Uiso 1 1 calc R
H34C H 0.7495 0.2130 0.5278 0.411 Uiso 1 1 calc R

loop_
_atom_site_aniso_label
_atom_site_aniso_U_11
_atom_site_aniso_U_22
_atom_site_aniso_U_33
_atom_site_aniso_U_23
_atom_site_aniso_U_13
_atom_site_aniso_U_12
Ru1 0.0520(2) 0.0476(2) 0.0531(2) 0.00085(17) 0.00080(16) 0.00075(17)
P1 0.0478(6) 0.0475(6) 0.0489(6) -0.0004(5) -0.0035(5) 0.0004(5)
O1 0.067(2) 0.0597(19) 0.0484(18) 0.0033(15) -0.0032(15) 0.0035(17)
O2 0.074(2) 0.075(2) 0.0436(18) 0.0000(17) 0.0011(17) 0.0013(19)
O3 0.105(3) 0.060(2) 0.079(3) -0.004(2) 0.040(3) 0.001(2)
O4 0.072(3) 0.088(3) 0.130(5) 0.014(3) -0.031(3) 0.017(2)
O5 0.254(9) 0.187(8) 0.223(9) 0.013(7) -0.086(7) 0.003(7)
O6 0.177(7) 0.171(7) 0.177(8) -0.001(6) 0.000(6) 0.027(6)
C1 0.071(3) 0.049(2) 0.069(3) 0.004(2) 0.011(2) -0.005(2)
C2 0.070(3) 0.051(2) 0.064(3) -0.002(2) 0.009(2) -0.014(2)
C3 0.056(2) 0.063(3) 0.058(3) -0.005(2) 0.004(2) -0.008(2)
C4 0.057(2) 0.072(3) 0.053(2) -0.007(2) 0.003(2) -0.008(2)
C5 0.077(3) 0.075(3) 0.055(3) -0.009(2) 0.001(2) -0.007(3)
C6 0.087(4) 0.098(4) 0.055(3) -0.009(3) -0.009(3) -0.004(3)
C7 0.087(4) 0.119(5) 0.071(3) -0.004(3) -0.023(3) 0.013(3)
C8 0.082(4) 0.118(5) 0.081(4) -0.013(4) -0.017(3) 0.024(3)
C9 0.064(3) 0.096(4) 0.060(3) -0.014(3) -0.007(2) 0.008(3)
C10 0.055(2) 0.057(2) 0.045(2) -0.0070(19) -0.0054(18) 0.005(2)
C11 0.067(3) 0.071(3) 0.045(2) -0.004(2) -0.003(2) 0.015(2)
C12 0.070(3) 0.092(4) 0.057(3) -0.005(3) -0.008(2) 0.030(3)
C13 0.065(3) 0.100(4) 0.061(3) -0.006(3) 0.003(2) 0.027(3)
C14 0.064(3) 0.089(3) 0.048(3) -0.009(2) -0.002(2) 0.012(3)
C15 0.058(2) 0.063(3) 0.042(2) -0.0082(19) -0.0059(18) 0.004(2)
C16 0.055(2) 0.063(3) 0.045(2) 0.000(2) -0.0049(19) -0.002(2)
C17 0.057(2) 0.054(2) 0.052(2) 0.0024(19) 0.0037(19) 0.004(2)
C18 0.067(3) 0.060(3) 0.053(2) -0.001(2) -0.001(2) 0.007(2)
C19 0.086(3) 0.074(3) 0.053(3) -0.003(2) 0.004(3) 0.017(3)
C20 0.106(4) 0.084(4) 0.056(3) 0.011(3) 0.020(3) 0.011(3)
C21 0.097(4) 0.082(4) 0.067(3) 0.015(3) 0.015(3) -0.011(3)
C22 0.077(3) 0.066(3) 0.064(3) 0.007(2) 0.004(3) -0.006(3)
C23 0.058(2) 0.053(2) 0.061(3) 0.010(2) -0.011(2) -0.008(2)
C24 0.075(3) 0.059(3) 0.072(3) -0.005(2) -0.017(3) -0.003(2)
C25 0.096(4) 0.063(3) 0.084(4) -0.003(3) -0.027(3) -0.006(3)
C26 0.089(3) 0.064(3) 0.091(4) 0.014(3) -0.041(3) -0.017(3)
C27 0.066(3) 0.068(3) 0.094(4) 0.023(3) -0.026(3) -0.011(3)
C28 0.059(2) 0.066(3) 0.081(3) 0.012(3) -0.017(2) -0.007(2)
C29 0.063(3) 0.044(2) 0.075(3) 0.002(2) 0.013(2) 0.001(2)
C30 0.064(3) 0.060(3) 0.085(4) 0.005(3) -0.004(3) 0.003(2)
C31 0.227(9) 0.148(8) 0.208(10) 0.015(7) -0.061(8) 0.011(7)
C32 0.270(14) 0.121(8) 0.213(12) 0.012(7) -0.073(12) 0.017(10)
C33 0.290(11) 0.212(10) 0.231(11) -0.006(9) -0.071(10) -0.008(10)
C34 0.318(17) 0.253(16) 0.251(13) -0.038(13) 0.028(16) 0.009(15)

loop_
_atom_type_symbol
_atom_type_description
_atom_type_scat_dispersion_real
_atom_type_scat_dispersion_imag
_atom_type_scat_source
C C 0.0033 0.0016 'International Tables Vol C Tables 4.2.6.8 and 6.1.1.4'
H H 0.0000 0.0000 'International Tables Vol C Tables 4.2.6.8 and 6.1.1.4'
O O 0.0106 0.0060 'International Tables Vol C Tables 4.2.6.8 and 6.1.1.4'
Ru Ru -1.2594 0.8363 'International Tables Vol C Tables 4.2.6.8 and 6.1.1.4'
P P 0.1023 0.0942 'International Tables Vol C Tables 4.2.6.8 and 6.1.1.4'

loop_
_geom_angle_atom_site_label_1
_geom_angle_atom_site_label_2
_geom_angle_atom_site_label_3
_geom_angle
C29 Ru1 C30 91.5(3)
C29 Ru1 O1 175.71(18)
C30 Ru1 O1 87.5(2)
C29 Ru1 C1 101.7(2)
C30 Ru1 C1 93.6(2)
O1 Ru1 C1 82.55(18)
C29 Ru1 C2 84.4(2)
C30 Ru1 C2 126.5(2)
O1 Ru1 C2 99.56(18)
C1 Ru1 C2 36.8(2)
C29 Ru1 C3 97.4(2)
C30 Ru1 C3 158.6(2)
O1 Ru1 C3 84.90(17)
C1 Ru1 C3 65.7(2)
C2 Ru1 C3 36.3(2)
C29 Ru1 P1 93.64(16)
C30 Ru1 P1 98.17(17)
O1 Ru1 P1 82.35(10)
C1 Ru1 P1 160.41(15)
C2 Ru1 P1 135.25(16)
C3 Ru1 P1 100.56(15)
C23 P1 C10 104.0(2)
C23 P1 C17 104.4(2)
C10 P1 C17 105.1(2)
C23 P1 Ru1 115.20(17)
C10 P1 Ru1 107.25(17)
C17 P1 Ru1 119.38(17)
C16 O1 Ru1 135.1(3)
C31 O5 C33 112.4(15)
C2 C1 Ru1 72.2(3)
C2 C1 H1A 130.6
Ru1 C1 H1A 116.6
C2 C1 H1B 123.7
Ru1 C1 H1B 97.4
H1A C1 H1B 104.0
C1 C2 C3 120.7(5)
C1 C2 Ru1 71.1(3)
C3 C2 Ru1 74.1(3)
C1 C2 H2 118.0
C3 C2 H2 119.3
Ru1 C2 H2 112.8
C2 C3 C4 123.7(5)
C2 C3 Ru1 69.6(3)
C4 C3 Ru1 126.5(4)
C2 C3 H3 111.5
C4 C3 H3 121.3
Ru1 C3 H3 88.7
C9 C4 C5 117.5(6)
C9 C4 C3 118.5(5)
C5 C4 C3 124.1(5)
C6 C5 C4 120.6(6)
C6 C5 H5 119.7
C4 C5 H5 119.7
C7 C6 C5 121.2(6)
C7 C6 H6 119.4
C5 C6 H6 119.4
C8 C7 C6 119.2(7)
C8 C7 H7 120.4
C6 C7 H7 120.4
C7 C8 C9 120.5(7)
C7 C8 H8 119.8
C9 C8 H8 119.8
C8 C9 C4 121.0(6)
C8 C9 H9 119.5
C4 C9 H9 119.5
C11 C10 C15 119.7(4)
C11 C10 P1 120.7(4)
C15 C10 P1 119.6(4)
C10 C11 C12 120.5(5)
C10 C11 H11 119.8
C12 C11 H11 119.8
C13 C12 C11 119.5(6)
C13 C12 H12 120.3
C11 C12 H12 120.3
C12 C13 C14 120.9(5)
C12 C13 H13 119.5
C14 C13 H13 119.5
C13 C14 C15 120.9(6)
C13 C14 H14 119.5
C15 C14 H14 119.5
C14 C15 C10 118.5(5)
C14 C15 C16 116.9(5)
C10 C15 C16 124.5(4)
O2 C16 O1 122.9(5)
O2 C16 C15 116.7(5)
O1 C16 C15 120.4(4)
C18 C17 C22 118.9(5)
C18 C17 P1 118.4(4)
C22 C17 P1 122.6(4)
C19 C18 C17 120.6(5)
C19 C18 H18 119.7
C17 C18 H18 119.7
C20 C19 C18 119.9(6)
C20 C19 H19 120.0
C18 C19 H19 120.0
C19 C20 C21 120.6(6)
C19 C20 H20 119.7
C21 C20 H20 119.7
C22 C21 C20 119.4(6)
C22 C21 H21 120.3
C20 C21 H21 120.3
C21 C22 C17 120.6(6)
C21 C22 H22 119.7
C17 C22 H22 119.7
C24 C23 C28 117.7(5)
C24 C23 P1 122.5(4)
C28 C23 P1 119.7(4)
C23 C24 C25 120.5(6)
C23 C24 H24 119.7
C25 C24 H24 119.7
C26 C25 C24 120.4(7)
C26 C25 H25 119.8
C24 C25 H25 119.8
C25 C26 C27 120.8(6)
C25 C26 H26 119.6
C27 C26 H26 119.6
C26 C27 C28 119.7(6)
C26 C27 H27 120.1
C28 C27 H27 120.1
C27 C28 C23 120.7(6)
C27 C28 H28 119.7
C23 C28 H28 119.7
O3 C29 Ru1 177.2(5)
O4 C30 Ru1 175.8(5)
O6 C31 O5 120(2)
O6 C31 C32 124.8(19)
O5 C31 C32 114.6(17)
C31 C32 H32A 109.5
C31 C32 H32B 109.5
H32A C32 H32B 109.5
C31 C32 H32C 109.5
H32A C32 H32C 109.5
H32B C32 H32C 109.5
C34 C33 O5 105.8(18)
C34 C33 H33A 110.6
O5 C33 H33A 110.6
C34 C33 H33B 110.6
O5 C33 H33B 110.6
H33A C33 H33B 108.7
C33 C34 H34A 109.5
C33 C34 H34B 109.5
H34A C34 H34B 109.5
C33 C34 H34C 109.5
H34A C34 H34C 109.5
H34B C34 H34C 109.5

loop_
_geom_bond_atom_site_label_1
_geom_bond_atom_site_label_2
_geom_bond_distance
Ru1 C29 1.853(6)
Ru1 C30 1.914(6)
Ru1 O1 2.121(4)
Ru1 C1 2.224(5)
Ru1 C2 2.239(5)
Ru1 C3 2.298(5)
Ru1 P1 2.3345(14)
P1 C23 1.815(5)
P1 C10 1.817(5)
P1 C17 1.818(5)
O1 C16 1.287(6)
O2 C16 1.231(6)
O3 C29 1.137(7)
O4 C30 1.136(7)
O5 C31 1.32(2)
O5 C33 1.496(15)
O6 C31 1.215(18)
C1 C2 1.408(9)
C1 H1A 0.960
C1 H1B 0.944
C2 C3 1.416(8)
C2 H2 0.956
C3 C4 1.460(8)
C3 H3 0.970
C4 C9 1.393(8)
C4 C5 1.397(8)
C5 C6 1.381(9)
C5 H5 0.9500
C6 C7 1.372(10)
C6 H6 0.9500
C7 C8 1.368(11)
C7 H7 0.9500
C8 C9 1.390(10)
C8 H8 0.9500
C9 H9 0.9500
C10 C11 1.390(7)
C10 C15 1.406(7)
C11 C12 1.400(8)
C11 H11 0.9500
C12 C13 1.358(9)
C12 H12 0.9500
C13 C14 1.384(9)
C13 H13 0.9500
C14 C15 1.391(7)
C14 H14 0.9500
C15 C16 1.513(7)
C17 C18 1.384(8)
C17 C22 1.385(8)
C18 C19 1.371(8)
C18 H18 0.9500
C19 C20 1.368(9)
C19 H19 0.9500
C20 C21 1.382(10)
C20 H20 0.9500
C21 C22 1.374(9)
C21 H21 0.9500
C22 H22 0.9500
C23 C24 1.374(8)
C23 C28 1.405(8)
C24 C25 1.390(9)
C24 H24 0.9500
C25 C26 1.349(10)
C25 H25 0.9500
C26 C27 1.357(10)
C26 H26 0.9500
C27 C28 1.381(8)
C27 H27 0.9500
C28 H28 0.9500
C31 C32 1.40(2)
C32 H32A 0.9800
C32 H32B 0.9800
C32 H32C 0.9800
C33 C34 1.426(16)
C33 H33A 0.9900
C33 H33B 0.9900
C34 H34A 0.9800
C34 H34B 0.9800
C34 H34C 0.9800

loop_
_geom_torsion_atom_site_label_1
_geom_torsion_atom_site_label_2
_geom_torsion_atom_site_label_3
_geom_torsion_atom_site_label_4
_geom_torsion
C29 Ru1 P1 C23 111.6(3)
C30 Ru1 P1 C23 19.6(3)
O1 Ru1 P1 C23 -66.8(2)
C1 Ru1 P1 C23 -106.7(6)
C2 Ru1 P1 C23 -162.7(3)
C3 Ru1 P1 C23 -150.1(2)
C29 Ru1 P1 C10 -133.1(3)
C30 Ru1 P1 C10 134.8(3)
O1 Ru1 P1 C10 48.4(2)
C1 Ru1 P1 C10 8.6(6)
C2 Ru1 P1 C10 -47.4(3)
C3 Ru1 P1 C10 -34.9(2)
C29 Ru1 P1 C17 -13.9(3)
C30 Ru1 P1 C17 -106.0(3)
O1 Ru1 P1 C17 167.6(2)
C1 Ru1 P1 C17 127.8(6)
C2 Ru1 P1 C17 71.8(3)
C3 Ru1 P1 C17 84.3(2)
C30 Ru1 O1 C16 -133.1(5)
C1 Ru1 O1 C16 132.9(5)
C2 Ru1 O1 C16 100.2(5)
C3 Ru1 O1 C16 66.8(5)
P1 Ru1 O1 C16 -34.6(5)
C29 Ru1 C1 C2 63.6(4)
C30 Ru1 C1 C2 155.9(4)
O1 Ru1 C1 C2 -117.0(3)
C3 Ru1 C1 C2 -29.3(3)
P1 Ru1 C1 C2 -77.2(6)
Ru1 C1 C2 C3 57.3(4)
C29 Ru1 C2 C1 -118.2(4)
C30 Ru1 C2 C1 -30.5(5)
O1 Ru1 C2 C1 63.6(3)
C3 Ru1 C2 C1 131.2(5)
P1 Ru1 C2 C1 152.3(3)
C29 Ru1 C2 C3 110.6(4)
C30 Ru1 C2 C3 -161.6(4)
O1 Ru1 C2 C3 -67.6(3)
C1 Ru1 C2 C3 -131.2(5)
P1 Ru1 C2 C3 21.1(4)
C1 C2 C3 C4 -176.8(5)
Ru1 C2 C3 C4 -120.9(5)
C1 C2 C3 Ru1 -55.9(4)
C29 Ru1 C3 C2 -69.9(4)
C30 Ru1 C3 C2 44.1(8)
O1 Ru1 C3 C2 113.7(3)
C1 Ru1 C3 C2 29.6(3)
P1 Ru1 C3 C2 -165.0(3)
C29 Ru1 C3 C4 47.5(5)
C30 Ru1 C3 C4 161.5(6)
O1 Ru1 C3 C4 -128.8(5)
C1 Ru1 C3 C4 147.0(5)
C2 Ru1 C3 C4 117.4(6)
P1 Ru1 C3 C4 -47.6(5)
C2 C3 C4 C9 -164.3(5)
Ru1 C3 C4 C9 107.4(6)
C2 C3 C4 C5 16.3(8)
Ru1 C3 C4 C5 -72.0(7)
C9 C4 C5 C6 -0.7(9)
C3 C4 C5 C6 178.7(6)
C4 C5 C6 C7 -1.3(10)
C5 C6 C7 C8 2.5(12)
C6 C7 C8 C9 -1.7(13)
C7 C8 C9 C4 -0.4(12)
C5 C4 C9 C8 1.6(10)
C3 C4 C9 C8 -177.9(6)
C23 P1 C10 C11 -99.7(5)
C17 P1 C10 C11 9.8(5)
Ru1 P1 C10 C11 137.8(4)
C23 P1 C10 C15 80.4(4)
C17 P1 C10 C15 -170.1(4)
Ru1 P1 C10 C15 -42.1(4)
C15 C10 C11 C12 1.2(8)
P1 C10 C11 C12 -178.7(5)
C10 C11 C12 C13 0.1(9)
C11 C12 C13 C14 -1.1(10)
C12 C13 C14 C15 0.8(10)
C13 C14 C15 C10 0.5(8)
C13 C14 C15 C16 -175.0(6)
C11 C10 C15 C14 -1.4(8)
P1 C10 C15 C14 178.4(4)
C11 C10 C15 C16 173.7(5)
P1 C10 C15 C16 -6.5(7)
Ru1 O1 C16 O2 174.8(4)
Ru1 O1 C16 C15 -5.9(7)
C14 C15 C16 O2 32.5(7)
C10 C15 C16 O2 -142.7(5)
C14 C15 C16 O1 -146.9(5)
C10 C15 C16 O1 37.9(7)
C23 P1 C17 C18 -172.6(4)
C10 P1 C17 C18 78.2(4)
Ru1 P1 C17 C18 -42.1(5)
C23 P1 C17 C22 7.4(5)
C10 P1 C17 C22 -101.8(5)
Ru1 P1 C17 C22 137.9(4)
C22 C17 C18 C19 -0.1(8)
P1 C17 C18 C19 179.8(4)
C17 C18 C19 C20 -0.5(9)
C18 C19 C20 C21 1.0(10)
C19 C20 C21 C22 -0.7(10)
C20 C21 C22 C17 0.0(10)
C18 C17 C22 C21 0.4(9)
P1 C17 C22 C21 -179.6(5)
C10 P1 C23 C24 4.6(5)
C17 P1 C23 C24 -105.4(5)
Ru1 P1 C23 C24 121.7(4)
C10 P1 C23 C28 -178.2(4)
C17 P1 C23 C28 71.8(5)
Ru1 P1 C23 C28 -61.1(5)
C28 C23 C24 C25 1.6(9)
P1 C23 C24 C25 178.8(5)
C23 C24 C25 C26 -1.7(10)
C24 C25 C26 C27 1.6(11)
C25 C26 C27 C28 -1.5(10)
C26 C27 C28 C23 1.4(9)
C24 C23 C28 C27 -1.4(8)
P1 C23 C28 C27 -178.8(5)
C33 O5 C31 O6 16(3)
C33 O5 C31 C32 -168.6(19)
C31 O5 C33 C34 -136(2)
